data_4031992
loop_
_publ_author_name
'N.N. Golovnev'
'M.S. Molokeev'

_publ_section_title
;
 Crystal structure of thalium(I) 2-thiobarbiturate
;
_journal_issue 4
_journal_name_full 'Russian Journal of Inorganic Chemistry'
_journal_page_first 463
_journal_page_last 467
_journal_paper_doi 10.1134/S0036023616040100
_journal_volume 61
_journal_year 2016
_chemical_formula_moiety 'C4 H3 N2 O2 S Tl'
_chemical_formula_sum 'C4 H3 N2 O2 S Tl'
_chemical_formula_weight 347.5317
_space_group_IT_number 13
_symmetry_cell_setting monoclinic
_symmetry_space_group_name_Hall '-P 2yc'
_symmetry_space_group_name_H-M 'P 1 2/c 1'
_cell_angle_alpha 90
_cell_angle_beta 99.4520(24)
_cell_angle_gamma 90
_cell_formula_units_Z 4
_cell_length_a 11.24141(73)
_cell_length_b 3.94441(25)
_cell_length_c 14.83809(88)
_cell_measurement_temperature 300
_cell_volume 649.00(7)
_diffrn_ambient_temperature 300
_diffrn_measurement_device_type
;
D8 ADVANCE Bruker
;
_diffrn_radiation_monochromator none
_diffrn_radiation_probe x-ray
_diffrn_radiation_type
;
 Cu K\a~1~~2~
;
_exptl_absorpt_coefficient_mu 50.345
_exptl_crystal_density_diffrn 3.556804
_pd_char_colour
;
colourless
;
_pd_meas_2theta_range_inc 0.0160352
_pd_meas_2theta_range_max 99.9925248
_pd_meas_2theta_range_min 5
_pd_meas_scan_method step
_pd_proc_ls_pref_orient_corr
;
Anisotropic model of PO. Spherical harmonics 6 ordrer.
 Jarvinen (1993). Application of symmetrized harmonics expansion to correction
of the preferred orientation effect. - J. Appl. Cryst. 26 p525-531.
;
_pd_proc_ls_profile_function PearsonVII
_pd_proc_ls_prof_R_factor 4.900
_pd_proc_ls_prof_wR_expected 4.471
_pd_proc_ls_prof_wR_factor 6.492
_pd_proc_number_of_points 5924
_pd_spec_mount_mode reflection
_refine_ls_goodness_of_fit_all 1.452
_refine_ls_R_I_factor 1.379
_refine_ls_shift/su_max 0.01000
_cod_data_source_file TlHTBA.cif
_cod_data_source_block a
_cod_original_cell_volume 648.999(70)
_cod_original_sg_symbol_Hall
;
-P 2yc
;
_cod_original_sg_symbol_H-M P2/c
_cod_original_formula_sum
;
C4 H3 N2 O2 S Tl
;
_cod_database_code 4031992
_cod_database_fobs_code 4031992

loop_
_symmetry_equiv_pos_as_xyz
'x, y, z'
'-x, -y, -z'
'-x, y, -z+1/2'
'x, -y, z+1/2'

loop_
_atom_site_label
_atom_site_type_symbol
_atom_site_fract_x
_atom_site_fract_y
_atom_site_fract_z
_atom_site_occupancy
_atom_site_B_iso_or_equiv
Tl1 Tl 0.5 -0.0265(11) 0.25 1 3.15(44)
Tl2 Tl 1 0.4340(13) 0.25 1 2.17(41)
S S 0.7585(13) 1.0079(42) 0.67059(94) 1 3.50(47)
N1 N 0.8435(51) 0.896(11) 0.5103(35) 1 3.50(47)
N3 N 0.6488(53) 0.681(10) 0.5115(38) 1 3.50(47)
O1 O 0.5519(31) 0.4220(85) 0.3926(26) 1 3.50(47)
O2 O 0.9442(37) 0.8172(97) 0.3909(23) 1 3.50(47)
C2 C 0.7463(59) 0.861(11) 0.5640(34) 1 3.50(47)
C4 C 0.6410(55) 0.556(13) 0.4274(41) 1 3.50(47)
C5 C 0.7421(71) 0.599(13) 0.3755(31) 1 3.50(47)
C6 C 0.8451(49) 0.760(12) 0.4254(48) 1 3.50(47)
H1 H 0.9095 0.9804 0.5416 1 5
H3 H 0.5914 0.6691 0.5433 1 5
H5 H 0.7452 0.5299 0.3186 1 5

loop_
_diffrn_radiation_wavelength
_diffrn_radiation_wavelength_wt
1.5406 1.0000
1.5443 0.5000

loop_
_geom_angle_atom_site_label_1
_geom_angle_atom_site_label_2
_geom_angle_atom_site_label_3
_geom_angle
_geom_angle_site_symmetry_1
_geom_angle_site_symmetry_3
C2 N1 C6 126.1(63) 1_555 1_555
C2 N1 H1 113.07 1_555 1_555
C6 N1 H1 119.92 1_555 1_555
C2 N3 C4 128.5(67) 1_555 1_555
C2 N3 H3 107.81 1_555 1_555
C4 N3 H3 123.62 1_555 1_555
C5 C4 N3 120.4(57) 1_555 1_555
C5 C4 O1 119.6(57) 1_555 1_555
C6 C5 C4 114.2(50) 1_555 1_555
C6 C5 H5 118.35 1_555 1_555
H5 C5 C4 127.43 1_555 1_555
S C2 N1 122.1(46) 1_555 1_555
S C2 N3 128.8(55) 1_555 1_555
N1 C2 N3 109.1(43) 1_555 1_555
N1 C6 O2 115.4(48) 1_555 1_555
N1 C6 C5 121.5(57) 1_555 1_555
N3 C4 O1 119.9(55) 1_555 1_555
O2 C6 C5 122.9(62) 1_555 1_555

loop_
_geom_bond_atom_site_label_1
_geom_bond_atom_site_label_2
_geom_bond_distance
_geom_bond_site_symmetry_2
Tl1 O1 2.746(36) .
Tl2 O2 2.735(36) .
S C2 1.669(51) .
N1 C2 1.461(74) .
N1 C6 1.372(83) .
N1 H1 0.87397 .
N3 C2 1.425(72) .
N3 C4 1.331(80) .
N3 H3 0.86093 .
O1 C4 1.174(62) .
O2 C6 1.320(60) .
C4 C5 1.484(85) .
C5 C6 1.418(81) .
C5 H5 0.89330 .
